data_7714499
loop_
_publ_author_name
'Saal, Thomas'
'Haiges, Ralf'
'Christe, Karl O.'

_publ_section_title
;
 Synthesis and characterization of trifluoromethylcarboxonium salts.
;
_journal_name_full 'Dalton transactions (Cambridge, England : 2003)'
_journal_paper_doi 10.1039/d3dt02944a
_journal_year 2023
_chemical_formula_moiety 'C2 H2 F3 O2, F6 Sb'
_chemical_formula_sum 'C2 H2 F9 O2 Sb'
_chemical_formula_weight 350.79
_space_group_crystal_system triclinic
_space_group_IT_number 2
_space_group_name_Hall '-P 1'
_space_group_name_H-M_alt 'P -1'
_atom_sites_solution_hydrogens difmap
_audit_update_record
;
2023-09-05 deposited with the CCDC.	2023-10-05 downloaded from the CCDC.
;
_cell_angle_alpha 91.6940(10)
_cell_angle_beta 90.2280(10)
_cell_angle_gamma 100.8210(10)
_cell_formula_units_Z 2
_cell_length_a 5.8318(4)
_cell_length_b 6.7790(5)
_cell_length_c 10.4261(7)
_cell_measurement_reflns_used 7238
_cell_measurement_temperature 108.(2)
_cell_measurement_theta_max 30.5195
_cell_measurement_theta_min 3.0609
_cell_volume 404.66(5)
_computing_cell_refinement 'APEX2 v2014.11-0 (Bruker AXS, 2014)'
_computing_data_collection 'Bruker Instrument Service v2012.12.0.3 (Bruker AXS, 2012)'
_computing_data_reduction 'SAINT V8.34A (Bruker AXS, 2013)'
_computing_publication_material 'SHELXTL XT 2014/4 (Bruker AXS, 2014)'
_computing_structure_refinement 'SHELXTL XL 2014/7 (Bruker AXS, 2014)'
_computing_structure_solution 'SHELXTL XT 2014/4 (Bruker AXS, 2014)'
_diffrn_ambient_temperature 108.(2)
_diffrn_detector_area_resol_mean 8.3333
_diffrn_measured_fraction_theta_full 0.999
_diffrn_measured_fraction_theta_max 0.989
_diffrn_measurement_device_type 'Bruker APEX II CCD'
_diffrn_measurement_method 'omega- and phi-scans'
_diffrn_radiation_monochromator 'TRIUMPH curved-crystal'
_diffrn_radiation_type 'MoK\a '
_diffrn_radiation_wavelength 0.71073
_diffrn_reflns_av_R_equivalents 0.0293
_diffrn_reflns_av_unetI/netI 0.0270
_diffrn_reflns_limit_h_max 8
_diffrn_reflns_limit_h_min -8
_diffrn_reflns_limit_k_max 9
_diffrn_reflns_limit_k_min -9
_diffrn_reflns_limit_l_max 14
_diffrn_reflns_limit_l_min -14
_diffrn_reflns_number 10127
_diffrn_reflns_theta_full 29.00
_diffrn_reflns_theta_max 30.55
_diffrn_reflns_theta_min 1.95
_diffrn_source 'fine-focus tube'
_exptl_absorpt_coefficient_mu 3.545
_exptl_absorpt_correction_T_max 0.7461
_exptl_absorpt_correction_T_min 0.5765
_exptl_absorpt_correction_type multi-scan
_exptl_absorpt_process_details 'SADABS 2014/5 (Bruker AXS, 2014)'
_exptl_crystal_colour colourless
_exptl_crystal_density_diffrn 2.879
_exptl_crystal_density_method 'not measured'
_exptl_crystal_description plate
_exptl_crystal_F_000 324
_exptl_crystal_size_max 0.12
_exptl_crystal_size_mid 0.11
_exptl_crystal_size_min 0.04
_refine_diff_density_max 0.658
_refine_diff_density_min -0.676
_refine_ls_extinction_method none
_refine_ls_goodness_of_fit_ref 1.031
_refine_ls_hydrogen_treatment refall
_refine_ls_matrix_type full
_refine_ls_number_parameters 135
_refine_ls_number_reflns 2453
_refine_ls_number_restraints 0
_refine_ls_restrained_S_all 1.031
_refine_ls_R_factor_all 0.0246
_refine_ls_R_factor_gt 0.0195
_refine_ls_shift/su_max 0.001
_refine_ls_shift/su_mean 0.000
_refine_ls_structure_factor_coef Fsqd
_refine_ls_weighting_details 'w=1/[\s^2^(Fo^2^)+(0.0193P)^2^+0.2321P] where P=(Fo^2^+2Fc^2^)/3'
_refine_ls_weighting_scheme calc
_refine_ls_wR_factor_gt 0.0407
_refine_ls_wR_factor_ref 0.0423
_reflns_number_gt 2233
_reflns_number_total 2453
_reflns_threshold_expression 'I > 2\s(I)'
_cod_data_source_file d3dt02944a2.cif
_cod_data_source_block I_CCDC1
_cod_database_code 7714499

loop_
_space_group_symop_operation_xyz
'x, y, z'
'-x, -y, -z'

loop_
_atom_site_type_symbol
_atom_site_label
_atom_site_fract_x
_atom_site_fract_y
_atom_site_fract_z
_atom_site_U_iso_or_equiv
_atom_site_adp_type
_atom_site_calc_flag
_atom_site_refinement_flags_adp
_atom_site_refinement_flags_occupancy
_atom_site_refinement_flags_posn
_atom_site_occupancy
_atom_site_disorder_assembly
_atom_site_disorder_group
C C1 0.8042(4) 0.2360(3) 0.7523(2) 0.0131(4) Uani d . . . 1 . .
C C2 0.8208(4) 0.2236(3) 0.6044(2) 0.0186(4) Uani d . . . 1 . .
O O1 0.7058(3) 0.3613(2) 0.81020(15) 0.0152(3) Uani d . . . 1 . .
H H1 0.661(6) 0.431(5) 0.770(3) 0.036(10) Uiso d . . . 1 . .
O O2 0.9040(3) 0.1143(2) 0.80952(17) 0.0174(3) Uani d . . . 1 . .
H H2 0.894(5) 0.122(5) 0.883(3) 0.030(9) Uiso d . . . 1 . .
F F1 0.7622(3) 0.0357(2) 0.56232(14) 0.0257(3) Uani d . . . 1 . .
F F2 1.0400(3) 0.2937(2) 0.57223(14) 0.0268(3) Uani d . . . 1 . .
F F3 0.6829(3) 0.3338(3) 0.55322(14) 0.0337(4) Uani d . . . 1 . .
F F4 0.5009(2) 0.6182(2) 0.71201(13) 0.0199(3) Uani d . . . 1 . .
F F5 0.1128(2) 0.8457(2) 0.94587(12) 0.0166(3) Uani d . . . 1 . .
F F6 0.2143(2) 0.4828(2) 0.89651(13) 0.0206(3) Uani d . . . 1 . .
F F7 0.0561(2) 0.6753(2) 0.71043(13) 0.0190(3) Uani d . . . 1 . .
F F8 0.3944(2) 0.98458(19) 0.74985(13) 0.0186(3) Uani d . . . 1 . .
F F9 0.5561(2) 0.8015(2) 0.94146(13) 0.0202(3) Uani d . . . 1 . .
Sb Sb1 0.30546(2) 0.73613(2) 0.82676(2) 0.01143(5) Uani d . . . 1 . .

loop_
_atom_site_aniso_label
_atom_site_aniso_U_11
_atom_site_aniso_U_22
_atom_site_aniso_U_33
_atom_site_aniso_U_12
_atom_site_aniso_U_13
_atom_site_aniso_U_23
C1 0.0107(9) 0.0132(10) 0.0150(10) 0.0009(7) 0.0007(7) 0.0003(8)
C2 0.0242(12) 0.0188(11) 0.0142(10) 0.0080(9) 0.0015(9) 0.0004(8)
O1 0.0182(8) 0.0151(8) 0.0137(7) 0.0066(6) 0.0020(6) 0.0006(6)
O2 0.0215(8) 0.0188(8) 0.0136(8) 0.0085(6) -0.0003(6) 0.0008(6)
F1 0.0329(8) 0.0224(7) 0.0201(7) 0.0020(6) 0.0018(6) -0.0083(6)
F2 0.0307(8) 0.0274(8) 0.0207(7) 0.0015(6) 0.0115(6) 0.0004(6)
F3 0.0498(10) 0.0455(10) 0.0149(7) 0.0323(8) -0.0021(7) 0.0034(7)
F4 0.0237(7) 0.0232(7) 0.0162(6) 0.0130(5) 0.0050(5) 0.0009(5)
F5 0.0183(6) 0.0200(7) 0.0136(6) 0.0089(5) 0.0020(5) 0.0004(5)
F6 0.0242(7) 0.0144(6) 0.0236(7) 0.0034(5) 0.0016(6) 0.0064(5)
F7 0.0166(6) 0.0230(7) 0.0167(6) 0.0023(5) -0.0047(5) -0.0017(5)
F8 0.0190(7) 0.0151(6) 0.0222(7) 0.0034(5) 0.0017(5) 0.0065(5)
F9 0.0164(6) 0.0243(7) 0.0199(7) 0.0043(5) -0.0070(5) -0.0002(6)
Sb1 0.01159(7) 0.01115(7) 0.01203(7) 0.00333(5) 0.00013(5) 0.00057(5)

loop_
_atom_type_symbol
_atom_type_description
_atom_type_scat_dispersion_real
_atom_type_scat_dispersion_imag
_atom_type_scat_source
C C 0.0033 0.0016 'International Tables Vol C Tables 4.2.6.8 and 6.1.1.4'
H H 0.0000 0.0000 'International Tables Vol C Tables 4.2.6.8 and 6.1.1.4'
O O 0.0106 0.0060 'International Tables Vol C Tables 4.2.6.8 and 6.1.1.4'
F F 0.0171 0.0103 'International Tables Vol C Tables 4.2.6.8 and 6.1.1.4'
Sb Sb -0.5866 1.5461 'International Tables Vol C Tables 4.2.6.8 and 6.1.1.4'

loop_
_geom_angle_atom_site_label_1
_geom_angle_atom_site_label_2
_geom_angle_atom_site_label_3
_geom_angle_site_symmetry_1
_geom_angle_site_symmetry_3
_geom_angle
_geom_angle_publ_flag
O1 C1 O2 . . 123.0(2) ?
O1 C1 C2 . . 122.66(19) ?
O2 C1 C2 . . 114.35(18) ?
F1 C2 F3 . . 110.2(2) ?
F1 C2 F2 . . 108.83(18) ?
F3 C2 F2 . . 109.6(2) ?
F1 C2 C1 . . 110.32(19) ?
F3 C2 C1 . . 109.61(18) ?
F2 C2 C1 . . 108.24(18) ?
C1 O1 H1 . . 116.(3) ?
C1 O2 H2 . . 113.(2) ?
F9 Sb1 F7 . . 178.93(6) ?
F9 Sb1 F6 . . 91.69(6) ?
F7 Sb1 F6 . . 89.37(6) ?
F9 Sb1 F8 . . 90.12(6) ?
F7 Sb1 F8 . . 88.82(6) ?
F6 Sb1 F8 . . 177.53(6) ?
F9 Sb1 F5 . . 89.72(6) ?
F7 Sb1 F5 . . 90.32(6) ?
F6 Sb1 F5 . . 90.17(6) ?
F8 Sb1 F5 . . 91.52(6) ?
F9 Sb1 F4 . . 89.18(6) ?
F7 Sb1 F4 . . 90.83(6) ?
F6 Sb1 F4 . . 87.84(6) ?
F8 Sb1 F4 . . 90.51(6) ?
F5 Sb1 F4 . . 177.69(6) ?

loop_
_geom_bond_atom_site_label_1
_geom_bond_atom_site_label_2
_geom_bond_site_symmetry_2
_geom_bond_distance
_geom_bond_publ_flag
C1 O1 . 1.253(3) ?
C1 O2 . 1.258(3) ?
C1 C2 . 1.547(3) ?
C2 F1 . 1.317(3) ?
C2 F3 . 1.317(3) ?
C2 F2 . 1.325(3) ?
O1 H1 . 0.72(3) ?
O2 H2 . 0.77(3) ?
F4 Sb1 . 1.9146(13) ?
F5 Sb1 . 1.9043(12) ?
F6 Sb1 . 1.8693(13) ?
F7 Sb1 . 1.8673(13) ?
F8 Sb1 . 1.8718(13) ?
F9 Sb1 . 1.8640(13) ?

loop_
_geom_torsion_atom_site_label_1
_geom_torsion_atom_site_label_2
_geom_torsion_atom_site_label_3
_geom_torsion_atom_site_label_4
_geom_torsion_site_symmetry_1
_geom_torsion_site_symmetry_2
_geom_torsion_site_symmetry_3
_geom_torsion_site_symmetry_4
_geom_torsion
_geom_torsion_publ_flag
O1 C1 C2 F1 . . . . -133.1(2) ?
O2 C1 C2 F1 . . . . 49.0(3) ?
O1 C1 C2 F3 . . . . -11.6(3) ?
O2 C1 C2 F3 . . . . 170.6(2) ?
O1 C1 C2 F2 . . . . 107.9(2) ?
O2 C1 C2 F2 . . . . -69.9(2) ?
